data_7126029
loop_
_publ_author_name
'Giordano, Nico'
'Beavers, Christine M.'
'Kamenev, Konstantin V.'
'Love, Jason B.'
'Pankhurst, James R.'
'Teat, Simon J.'
'Parsons, Simon'

_publ_section_title
;
 Pressure-induced inclusion of neon in the crystal structure of a
 molecular Cu<sub>2</sub>(pacman) complex at 4.67 GPa.
;
_journal_issue 23
_journal_name_full 'Chemical communications (Cambridge, England)'
_journal_page_first 3449
_journal_page_last 3452
_journal_paper_doi 10.1039/c9cc09884d
_journal_volume 56
_journal_year 2020
_chemical_formula_moiety 'C42 H40 Cu2 N8'
_chemical_formula_sum 'C42 H40 Cu2 N8'
_chemical_formula_weight 783.90
_space_group_crystal_system monoclinic
_space_group_IT_number 15
_space_group_name_Hall '-C 2yc'
_space_group_name_H-M_alt 'C 1 2/c 1'
_atom_sites_solution_hydrogens geom
_audit_creation_date 2018-01-12
_audit_creation_method
;
Olex2 1.2
(compiled 2017.08.10 svn.r3458 for OlexSys, GUI svn.r5381)
;
_audit_update_record
;
2020-02-09 deposited with the CCDC.	2020-02-17 downloaded from the CCDC.
;
_cell_angle_alpha 90
_cell_angle_beta 91.745(3)
_cell_angle_gamma 90
_cell_formula_units_Z 8
_cell_length_a 25.1863(18)
_cell_length_b 9.9249(7)
_cell_length_c 28.570(2)
_cell_measurement_reflns_used 9894
_cell_measurement_temperature 100(2)
_cell_measurement_theta_max 37.20
_cell_measurement_theta_min 2.40
_cell_volume 7138.4(9)
_computing_cell_refinement 'SHELXL 2014/7 (Sheldrick, 2014)'
_computing_data_collection 'Bruker APEX3 Bruker-AXS, Madison WI'
_computing_data_reduction 'SAINT V8.38A Bruker-AXS, Madison WI'
_computing_molecular_graphics
;
Olex2 (Dolomanov et al., 2009)
Mercury (Macrae, 2006)
;
_computing_publication_material 'Olex2 (Dolomanov et al., 2009)'
_computing_structure_refinement 'SHELXL 2014/7 (Sheldrick, 2014)'
_computing_structure_solution 'SHELXT (Sheldrick, 2015)'
_diffrn_ambient_temperature 100
_diffrn_detector_area_resol_mean 10.42
_diffrn_measured_fraction_theta_full 0.998
_diffrn_measured_fraction_theta_max 0.996
_diffrn_measurement_device_type 'Bruker D8 with PHOTON 2 detector'
_diffrn_measurement_method '\f and \w shutterless scans'
_diffrn_radiation_monochromator 'silicon 111'
_diffrn_radiation_source 'Advanced Light Source Beamline 11.3.1'
_diffrn_radiation_type synchrotron
_diffrn_radiation_wavelength 0.7749
_diffrn_reflns_av_R_equivalents 0.0904
_diffrn_reflns_av_unetI/netI 0.0788
_diffrn_reflns_Laue_measured_fraction_full 0.998
_diffrn_reflns_Laue_measured_fraction_max 0.996
_diffrn_reflns_limit_h_max 39
_diffrn_reflns_limit_h_min -39
_diffrn_reflns_limit_k_max 14
_diffrn_reflns_limit_k_min -15
_diffrn_reflns_limit_l_max 44
_diffrn_reflns_limit_l_min -44
_diffrn_reflns_number 64755
_diffrn_reflns_point_group_measured_fraction_full 0.998
_diffrn_reflns_point_group_measured_fraction_max 0.996
_diffrn_reflns_theta_full 27.706
_diffrn_reflns_theta_max 37.267
_diffrn_reflns_theta_min 1.555
_diffrn_source
;
Advanced Light Source, station 11.3.1
;
_diffrn_standards_number 0
_exptl_absorpt_coefficient_mu 1.551
_exptl_absorpt_correction_T_max 0.7473
_exptl_absorpt_correction_T_min 0.6443
_exptl_absorpt_correction_type multi-scan
_exptl_absorpt_process_details
;
SADABS-2016/2 (Bruker,2016/2) was used for absorption correction.
wR2(int) was 0.1260 before and 0.1100 after correction.
The Ratio of minimum to maximum transmission is 0.8622.
The \l/2 correction factor is Not present.
;
_exptl_crystal_colour black
_exptl_crystal_density_diffrn 1.459
_exptl_crystal_description block
_exptl_crystal_F_000 3248
_exptl_crystal_size_max 0.10
_exptl_crystal_size_mid 0.05
_exptl_crystal_size_min 0.05
_refine_diff_density_max 0.923
_refine_diff_density_min -0.764
_refine_diff_density_rms 0.200
_refine_ls_extinction_coef 0.00177(16)
_refine_ls_extinction_expression Fc^*^=kFc[1+0.001xFc^2^\l^3^/sin(2\q)]^-1/4^
_refine_ls_extinction_method 'SHELXL-2014/7 (Sheldrick 2014'
_refine_ls_goodness_of_fit_ref 1.045
_refine_ls_hydrogen_treatment constr
_refine_ls_matrix_type full
_refine_ls_number_parameters 478
_refine_ls_number_reflns 14237
_refine_ls_number_restraints 0
_refine_ls_restrained_S_all 1.045
_refine_ls_R_factor_all 0.0670
_refine_ls_R_factor_gt 0.0543
_refine_ls_shift/su_max 0.002
_refine_ls_shift/su_mean 0.000
_refine_ls_structure_factor_coef Fsqd
_refine_ls_weighting_details 'w=1/[\s^2^(Fo^2^)+(0.0785P)^2^+1.7892P] where P=(Fo^2^+2Fc^2^)/3'
_refine_ls_weighting_scheme calc
_refine_ls_wR_factor_gt 0.1366
_refine_ls_wR_factor_ref 0.1477
_reflns_Friedel_coverage 0.000
_reflns_number_gt 11627
_reflns_number_total 14237
_reflns_threshold_expression 'I > 2\s(I)'
_cod_data_source_file c9cc09884d3.cif
_cod_data_source_block 0p00GPa_100K
_cod_depositor_comments 'Adding full bibliography for 7126025--7126033.cif.'
_cod_original_cell_volume 7138.5(9)
_cod_database_code 7126029
_shelx_shelxl_version_number 2014/7
_shelx_space_group_comment
;
The symmetry employed for this shelxl refinement is uniquely defined
by the following loop, which should always be used as a source of
symmetry information in preference to the above space-group names.
They are only intended as comments.
;
_olex2_refinement_description
;
1. Fixed Uiso
 At 1.2 times of:
  All C(H) groups
 At 1.5 times of:
  All C(H,H,H) groups
2.a Aromatic/amide H refined with riding coordinates:
 C1(H1), C3(H3), C4(H4), C10(H10), C11(H11), C13(H13), C15(H15), C20(H20),
 C22(H22), C24(H24), C25(H25), C31(H31), C32(H32), C34(H34), C37(H37), C42(H42)
2.b Idealised Me refined as rotating group:
 C7(H7A,H7B,H7C), C8(H8A,H8B,H8C), C17(H17A,H17B,H17C), C19(H19A,H19B,H19C),
 C28(H28A,H28B,H28C), C29(H29A,H29B,H29C), C39(H39A,H39B,H39C), C41(H41A,H41B,
 H41C)
;
_olex2_submission_special_instructions 'No special instructions were received'

loop_
_space_group_symop_operation_xyz
'x, y, z'
'-x, y, -z+1/2'
'x+1/2, y+1/2, z'
'-x+1/2, y+1/2, -z+1/2'
'-x, -y, -z'
'x, -y, z-1/2'
'-x+1/2, -y+1/2, -z'
'x+1/2, -y+1/2, z-1/2'

loop_
_atom_site_label
_atom_site_type_symbol
_atom_site_fract_x
_atom_site_fract_y
_atom_site_fract_z
_atom_site_U_iso_or_equiv
_atom_site_adp_type
_atom_site_occupancy
_atom_site_site_symmetry_order
_atom_site_calc_flag
_atom_site_refinement_flags_posn
_atom_site_refinement_flags_adp
_atom_site_refinement_flags_occupancy
_atom_site_disorder_assembly
_atom_site_disorder_group
Cu1 Cu 0.75757(2) 0.37571(2) 0.67857(2) 0.01326(6) Uani 1 1 d . . . . .
Cu2 Cu 0.73993(2) 0.59457(2) 0.58334(2) 0.01270(6) Uani 1 1 d . . . . .
N1 N 0.69812(5) 0.52445(15) 0.67720(5) 0.0135(2) Uani 1 1 d . . . . .
N2 N 0.79804(6) 0.51650(15) 0.70668(5) 0.0156(3) Uani 1 1 d . . . . .
N3 N 0.81699(6) 0.26087(15) 0.69223(5) 0.0151(3) Uani 1 1 d . . . . .
N4 N 0.72903(6) 0.20604(14) 0.65123(5) 0.0139(3) Uani 1 1 d . . . . .
N5 N 0.67215(5) 0.68531(14) 0.59970(5) 0.0138(2) Uani 1 1 d . . . . .
N6 N 0.75966(6) 0.77604(15) 0.57061(5) 0.0160(3) Uani 1 1 d . . . . .
N7 N 0.81027(6) 0.54487(15) 0.56788(5) 0.0143(3) Uani 1 1 d . . . . .
N8 N 0.72754(6) 0.39142(14) 0.57936(5) 0.0139(3) Uani 1 1 d . . . . .
C1 C 0.71816(7) 0.63497(17) 0.69617(6) 0.0142(3) Uani 1 1 d . . . . .
H1 H 0.6973 0.7118 0.6988 0.017 Uiso 1 1 calc R . . . .
C2 C 0.77185(7) 0.63547(17) 0.71256(6) 0.0151(3) Uani 1 1 d . . . . .
C3 C 0.80612(7) 0.72743(18) 0.73534(6) 0.0172(3) Uani 1 1 d . . . . .
H3 H 0.7985 0.8159 0.7436 0.021 Uiso 1 1 calc R . . . .
C4 C 0.85407(7) 0.65859(19) 0.74312(6) 0.0189(3) Uani 1 1 d . . . . .
H4 H 0.8847 0.6934 0.7575 0.023 Uiso 1 1 calc R . . . .
C5 C 0.84756(7) 0.52698(18) 0.72532(6) 0.0152(3) Uani 1 1 d . . . . .
C6 C 0.88892(7) 0.41571(18) 0.72255(6) 0.0165(3) Uani 1 1 d . . . . .
C7 C 0.92247(8) 0.4107(2) 0.76841(7) 0.0252(4) Uani 1 1 d . . . . .
H7A H 0.9374 0.4981 0.7747 0.038 Uiso 1 1 calc GR . . . .
H7B H 0.9505 0.3461 0.7654 0.038 Uiso 1 1 calc GR . . . .
H7C H 0.9004 0.3849 0.7937 0.038 Uiso 1 1 calc GR . . . .
C8 C 0.92511(8) 0.4497(2) 0.68145(7) 0.0248(4) Uani 1 1 d . . . . .
H8A H 0.9042 0.4524 0.6528 0.037 Uiso 1 1 calc GR . . . .
H8B H 0.9521 0.3818 0.6792 0.037 Uiso 1 1 calc GR . . . .
H8C H 0.9415 0.5358 0.6868 0.037 Uiso 1 1 calc GR . . . .
C9 C 0.86501(7) 0.27716(18) 0.71324(6) 0.0151(3) Uani 1 1 d . . . . .
C10 C 0.88863(7) 0.14912(19) 0.71899(6) 0.0170(3) Uani 1 1 d . . . . .
H10 H 0.9219 0.1312 0.7327 0.020 Uiso 1 1 calc R . . . .
C11 C 0.85293(7) 0.05430(18) 0.70033(6) 0.0173(3) Uani 1 1 d . . . . .
H11 H 0.8578 -0.0385 0.6990 0.021 Uiso 1 1 calc R . . . .
C12 C 0.80835(7) 0.12643(17) 0.68396(6) 0.0148(3) Uani 1 1 d . . . . .
C13 C 0.75926(7) 0.10121(17) 0.65959(6) 0.0152(3) Uani 1 1 d . . . . .
H13 H 0.7492 0.0150 0.6501 0.018 Uiso 1 1 calc R . . . .
C14 C 0.68343(6) 0.20852(16) 0.62154(6) 0.0135(3) Uani 1 1 d . . . . .
C15 C 0.63911(7) 0.12733(17) 0.62728(6) 0.0149(3) Uani 1 1 d . . . . .
H15 H 0.6404 0.0598 0.6499 0.018 Uiso 1 1 calc R . . . .
C16 C 0.59292(7) 0.14486(18) 0.59994(6) 0.0158(3) Uani 1 1 d . . . . .
C17 C 0.54610(7) 0.0522(2) 0.60560(7) 0.0229(4) Uani 1 1 d . . . . .
H17A H 0.5369 0.0111 0.5760 0.034 Uiso 1 1 calc GR . . . .
H17B H 0.5164 0.1030 0.6163 0.034 Uiso 1 1 calc GR . . . .
H17C H 0.5552 -0.0166 0.6281 0.034 Uiso 1 1 calc GR . . . .
C18 C 0.59056(7) 0.25137(18) 0.56725(6) 0.0159(3) Uani 1 1 d . . . . .
C19 C 0.54028(7) 0.2787(2) 0.53903(7) 0.0228(4) Uani 1 1 d . . . . .
H19A H 0.5320 0.2023 0.5195 0.034 Uiso 1 1 calc GR . . . .
H19B H 0.5451 0.3567 0.5198 0.034 Uiso 1 1 calc GR . . . .
H19C H 0.5117 0.2944 0.5598 0.034 Uiso 1 1 calc GR . . . .
C20 C 0.63495(7) 0.33181(18) 0.56153(6) 0.0148(3) Uani 1 1 d . . . . .
H20 H 0.6332 0.4022 0.5401 0.018 Uiso 1 1 calc R . . . .
C21 C 0.68204(6) 0.30971(16) 0.58712(6) 0.0126(3) Uani 1 1 d . . . . .
C22 C 0.77234(7) 0.33060(17) 0.56897(6) 0.0143(3) Uani 1 1 d . . . . .
H22 H 0.7738 0.2372 0.5665 0.017 Uiso 1 1 calc R . . . .
C23 C 0.81793(7) 0.40934(17) 0.56166(6) 0.0152(3) Uani 1 1 d . . . . .
C24 C 0.86804(7) 0.38908(19) 0.54287(7) 0.0190(3) Uani 1 1 d . . . . .
H24 H 0.8836 0.3070 0.5357 0.023 Uiso 1 1 calc R . . . .
C25 C 0.88997(7) 0.5174(2) 0.53710(6) 0.0196(3) Uani 1 1 d . . . . .
H25 H 0.9231 0.5366 0.5252 0.024 Uiso 1 1 calc R . . . .
C26 C 0.85252(7) 0.61233(17) 0.55263(6) 0.0152(3) Uani 1 1 d . . . . .
C27 C 0.85612(7) 0.76446(18) 0.55724(6) 0.0156(3) Uani 1 1 d . . . . .
C28 C 0.87816(7) 0.7937(2) 0.60759(6) 0.0200(3) Uani 1 1 d . . . . .
H28A H 0.8550 0.7545 0.6299 0.030 Uiso 1 1 calc GR . . . .
H28B H 0.8801 0.8893 0.6124 0.030 Uiso 1 1 calc GR . . . .
H28C H 0.9130 0.7554 0.6115 0.030 Uiso 1 1 calc GR . . . .
C29 C 0.89383(7) 0.8240(2) 0.52153(6) 0.0197(3) Uani 1 1 d . . . . .
H29A H 0.9268 0.7755 0.5228 0.030 Uiso 1 1 calc GR . . . .
H29B H 0.9003 0.9171 0.5287 0.030 Uiso 1 1 calc GR . . . .
H29C H 0.8780 0.8167 0.4907 0.030 Uiso 1 1 calc GR . . . .
C30 C 0.80237(7) 0.83275(17) 0.55207(6) 0.0144(3) Uani 1 1 d . . . . .
C31 C 0.78772(7) 0.96119(18) 0.53435(6) 0.0170(3) Uani 1 1 d . . . . .
H31 H 0.8100 1.0223 0.5200 0.020 Uiso 1 1 calc R . . . .
C32 C 0.73335(7) 0.97942(17) 0.54249(6) 0.0162(3) Uani 1 1 d . . . . .
H32 H 0.7127 1.0542 0.5347 0.019 Uiso 1 1 calc R . . . .
C33 C 0.71685(7) 0.86150(17) 0.56481(6) 0.0142(3) Uani 1 1 d . . . . .
C34 C 0.66977(6) 0.80931(16) 0.58369(6) 0.0135(3) Uani 1 1 d . . . . .
H34 H 0.6388 0.8601 0.5847 0.016 Uiso 1 1 calc R . . . .
C35 C 0.63054(6) 0.62182(16) 0.62295(6) 0.0126(3) Uani 1 1 d . . . . .
C36 C 0.64452(6) 0.53311(16) 0.65956(5) 0.0124(3) Uani 1 1 d . . . . .
C37 C 0.60477(7) 0.45461(17) 0.67867(6) 0.0142(3) Uani 1 1 d . . . . .
H37 H 0.6139 0.3924 0.7019 0.017 Uiso 1 1 calc R . . . .
C38 C 0.55181(7) 0.46661(18) 0.66409(6) 0.0152(3) Uani 1 1 d . . . . .
C39 C 0.51037(8) 0.3769(2) 0.68517(7) 0.0232(4) Uani 1 1 d . . . . .
H39A H 0.4945 0.3209 0.6612 0.035 Uiso 1 1 calc GR . . . .
H39B H 0.4834 0.4316 0.6988 0.035 Uiso 1 1 calc GR . . . .
H39C H 0.5268 0.3212 0.7090 0.035 Uiso 1 1 calc GR . . . .
C40 C 0.53731(7) 0.56150(18) 0.62942(6) 0.0148(3) Uani 1 1 d . . . . .
C41 C 0.48053(7) 0.5807(2) 0.61291(7) 0.0218(4) Uani 1 1 d . . . . .
H41A H 0.4681 0.5003 0.5974 0.033 Uiso 1 1 calc GR . . . .
H41B H 0.4783 0.6551 0.5915 0.033 Uiso 1 1 calc GR . . . .
H41C H 0.4590 0.5989 0.6393 0.033 Uiso 1 1 calc GR . . . .
C42 C 0.57730(7) 0.63645(17) 0.60895(6) 0.0148(3) Uani 1 1 d . . . . .
H42 H 0.5682 0.6977 0.5854 0.018 Uiso 1 1 calc R . . . .

loop_
_atom_site_aniso_label
_atom_site_aniso_U_11
_atom_site_aniso_U_22
_atom_site_aniso_U_33
_atom_site_aniso_U_23
_atom_site_aniso_U_13
_atom_site_aniso_U_12
Cu1 0.01115(11) 0.01220(10) 0.01623(11) -0.00235(7) -0.00286(7) -0.00030(7)
Cu2 0.00934(10) 0.01164(10) 0.01721(11) 0.00049(7) 0.00170(7) -0.00115(6)
N1 0.0110(6) 0.0142(6) 0.0153(6) -0.0016(5) -0.0005(5) -0.0008(5)
N2 0.0120(6) 0.0148(6) 0.0198(7) -0.0044(5) -0.0031(5) 0.0003(5)
N3 0.0124(6) 0.0148(6) 0.0180(6) -0.0019(5) -0.0024(5) 0.0001(5)
N4 0.0139(6) 0.0127(6) 0.0150(6) -0.0008(5) -0.0012(5) -0.0005(5)
N5 0.0104(6) 0.0142(6) 0.0168(6) 0.0005(5) 0.0009(5) -0.0015(5)
N6 0.0126(6) 0.0141(6) 0.0214(7) 0.0009(5) 0.0016(5) -0.0014(5)
N7 0.0113(6) 0.0144(6) 0.0172(6) -0.0018(5) 0.0018(5) -0.0019(5)
N8 0.0115(6) 0.0145(6) 0.0158(6) -0.0003(5) 0.0007(5) -0.0015(5)
C1 0.0136(7) 0.0138(7) 0.0151(7) -0.0009(5) 0.0011(6) 0.0006(5)
C2 0.0147(8) 0.0140(7) 0.0165(7) -0.0027(5) -0.0006(6) -0.0019(6)
C3 0.0159(8) 0.0159(7) 0.0199(7) -0.0051(6) 0.0001(6) -0.0016(6)
C4 0.0155(8) 0.0191(8) 0.0219(8) -0.0060(6) -0.0015(6) -0.0031(6)
C5 0.0122(7) 0.0174(7) 0.0159(7) -0.0030(6) -0.0010(5) -0.0025(6)
C6 0.0115(7) 0.0197(8) 0.0182(7) -0.0040(6) -0.0024(6) -0.0004(6)
C7 0.0201(9) 0.0267(10) 0.0282(10) -0.0065(7) -0.0106(7) 0.0034(7)
C8 0.0180(9) 0.0252(9) 0.0316(10) -0.0020(8) 0.0082(7) -0.0035(7)
C9 0.0126(7) 0.0193(8) 0.0134(6) -0.0009(6) -0.0005(5) 0.0001(6)
C10 0.0121(7) 0.0211(8) 0.0175(7) 0.0013(6) -0.0013(6) 0.0034(6)
C11 0.0170(8) 0.0163(7) 0.0185(7) 0.0011(6) 0.0000(6) 0.0024(6)
C12 0.0143(7) 0.0148(7) 0.0151(7) -0.0001(5) -0.0015(6) 0.0009(6)
C13 0.0175(8) 0.0130(7) 0.0150(7) 0.0001(5) -0.0003(6) -0.0018(6)
C14 0.0124(7) 0.0127(7) 0.0151(7) -0.0032(5) -0.0013(5) -0.0008(5)
C15 0.0160(8) 0.0138(7) 0.0149(7) 0.0000(5) 0.0004(6) -0.0015(6)
C16 0.0125(7) 0.0176(7) 0.0173(7) -0.0022(6) 0.0014(6) -0.0029(6)
C17 0.0155(8) 0.0259(9) 0.0272(9) 0.0015(7) 0.0001(7) -0.0066(7)
C18 0.0124(7) 0.0194(8) 0.0158(7) -0.0029(6) -0.0005(5) -0.0003(6)
C19 0.0142(8) 0.0307(10) 0.0232(8) 0.0014(7) -0.0030(6) 0.0008(7)
C20 0.0134(7) 0.0169(7) 0.0142(7) 0.0005(5) 0.0006(5) 0.0003(6)
C21 0.0111(7) 0.0120(6) 0.0146(6) -0.0016(5) 0.0004(5) -0.0012(5)
C22 0.0142(7) 0.0139(7) 0.0148(7) -0.0020(5) -0.0001(5) 0.0001(6)
C23 0.0117(7) 0.0160(7) 0.0178(7) -0.0008(6) 0.0006(6) 0.0001(6)
C24 0.0129(8) 0.0216(8) 0.0227(8) -0.0044(6) 0.0034(6) 0.0011(6)
C25 0.0112(7) 0.0248(9) 0.0231(8) -0.0024(7) 0.0047(6) -0.0010(6)
C26 0.0105(7) 0.0189(8) 0.0160(7) -0.0016(6) -0.0001(6) -0.0020(6)
C27 0.0121(7) 0.0189(8) 0.0158(7) -0.0012(6) 0.0017(5) -0.0039(6)
C28 0.0191(8) 0.0237(8) 0.0170(7) -0.0017(6) -0.0007(6) -0.0065(7)
C29 0.0138(8) 0.0254(9) 0.0201(8) 0.0006(6) 0.0021(6) -0.0063(7)
C30 0.0137(7) 0.0149(7) 0.0148(7) -0.0011(5) 0.0007(5) -0.0043(6)
C31 0.0184(8) 0.0153(7) 0.0175(7) 0.0014(6) 0.0024(6) -0.0054(6)
C32 0.0180(8) 0.0137(7) 0.0169(7) 0.0008(5) 0.0008(6) -0.0027(6)
C33 0.0129(7) 0.0127(7) 0.0169(7) 0.0003(5) 0.0003(6) -0.0019(5)
C34 0.0110(7) 0.0133(7) 0.0162(7) -0.0009(5) -0.0011(5) -0.0002(5)
C35 0.0096(7) 0.0127(7) 0.0156(7) -0.0011(5) 0.0010(5) -0.0001(5)
C36 0.0102(7) 0.0124(7) 0.0147(6) -0.0017(5) 0.0004(5) 0.0002(5)
C37 0.0144(7) 0.0151(7) 0.0132(6) 0.0008(5) 0.0011(5) -0.0010(6)
C38 0.0128(7) 0.0179(7) 0.0151(7) 0.0000(6) 0.0019(5) -0.0038(6)
C39 0.0150(8) 0.0291(10) 0.0258(9) 0.0064(7) 0.0025(7) -0.0045(7)
C40 0.0113(7) 0.0171(7) 0.0159(7) -0.0008(5) 0.0011(5) -0.0008(6)
C41 0.0113(8) 0.0297(10) 0.0245(9) 0.0018(7) -0.0005(6) -0.0015(7)
C42 0.0119(7) 0.0166(7) 0.0160(7) 0.0008(5) 0.0006(6) 0.0008(6)

loop_
_atom_type_symbol
_atom_type_description
_atom_type_scat_dispersion_real
_atom_type_scat_dispersion_imag
_atom_type_scat_source
C C 0.0040 0.0020 'International Tables Vol C Tables 4.2.6.8 and 6.1.1.4'
H H 0.0000 0.0000 'International Tables Vol C Tables 4.2.6.8 and 6.1.1.4'
Cu Cu 0.3050 1.5030 'International Tables Vol C Tables 4.2.6.8 and 6.1.1.4'
N N 0.0080 0.0040 'International Tables Vol C Tables 4.2.6.8 and 6.1.1.4'

loop_
_geom_angle_atom_site_label_1
_geom_angle_atom_site_label_2
_geom_angle_atom_site_label_3
_geom_angle
_geom_angle_site_symmetry_1
_geom_angle_site_symmetry_3
_geom_angle_publ_flag
N2 Cu1 N1 82.17(6) . . ?
N2 Cu1 N3 86.87(6) . . ?
N2 Cu1 N4 167.97(6) . . ?
N3 Cu1 N1 167.19(6) . . ?
N3 Cu1 N4 81.16(6) . . ?
N4 Cu1 N1 109.86(6) . . ?
N5 Cu2 N8 109.13(6) . . ?
N6 Cu2 N5 81.28(6) . . ?
N6 Cu2 N8 164.18(6) . . ?
N7 Cu2 N5 168.16(6) . . ?
N7 Cu2 N6 87.17(6) . . ?
N7 Cu2 N8 82.70(6) . . ?
C1 N1 Cu1 108.25(11) . . ?
C1 N1 C36 116.18(14) . . ?
C36 N1 Cu1 135.52(11) . . ?
C2 N2 Cu1 115.75(11) . . ?
C5 N2 Cu1 134.87(12) . . ?
C5 N2 C2 109.26(14) . . ?
C9 N3 Cu1 135.07(12) . . ?
C9 N3 C12 109.26(15) . . ?
C12 N3 Cu1 115.20(11) . . ?
C13 N4 Cu1 113.70(12) . . ?
C13 N4 C14 125.76(14) . . ?
C14 N4 Cu1 120.16(11) . . ?
C34 N5 Cu2 111.77(11) . . ?
C34 N5 C35 123.87(14) . . ?
C35 N5 Cu2 124.24(11) . . ?
C30 N6 Cu2 133.67(13) . . ?
C30 N6 C33 109.22(14) . . ?
C33 N6 Cu2 113.38(11) . . ?
C23 N7 Cu2 114.83(11) . . ?
C26 N7 Cu2 134.36(13) . . ?
C26 N7 C23 109.35(14) . . ?
C21 N8 Cu2 132.40(11) . . ?
C22 N8 Cu2 109.47(11) . . ?
C22 N8 C21 118.08(14) . . ?
N1 C1 H1 120.4 . . ?
N1 C1 C2 119.25(15) . . ?
C2 C1 H1 120.4 . . ?
N2 C2 C1 114.57(15) . . ?
N2 C2 C3 109.09(15) . . ?
C3 C2 C1 136.30(16) . . ?
C2 C3 H3 127.1 . . ?
C4 C3 C2 105.77(15) . . ?
C4 C3 H3 127.1 . . ?
C3 C4 H4 126.1 . . ?
C3 C4 C5 107.75(15) . . ?
C5 C4 H4 126.1 . . ?
N2 C5 C4 108.11(15) . . ?
N2 C5 C6 123.44(15) . . ?
C4 C5 C6 128.24(15) . . ?
C5 C6 C7 109.76(14) . . ?
C5 C6 C8 107.57(15) . . ?
C7 C6 C8 109.44(16) . . ?
C9 C6 C5 113.40(14) . . ?
C9 C6 C7 108.91(15) . . ?
C9 C6 C8 107.68(14) . . ?
C6 C7 H7A 109.5 . . ?
C6 C7 H7B 109.5 . . ?
C6 C7 H7C 109.5 . . ?
H7A C7 H7B 109.5 . . ?
H7A C7 H7C 109.5 . . ?
H7B C7 H7C 109.5 . . ?
C6 C8 H8A 109.5 . . ?
C6 C8 H8B 109.5 . . ?
C6 C8 H8C 109.5 . . ?
H8A C8 H8B 109.5 . . ?
H8A C8 H8C 109.5 . . ?
H8B C8 H8C 109.5 . . ?
N3 C9 C6 122.21(15) . . ?
N3 C9 C10 108.32(15) . . ?
C10 C9 C6 129.10(16) . . ?
C9 C10 H10 126.3 . . ?
C11 C10 C9 107.36(15) . . ?
C11 C10 H10 126.3 . . ?
C10 C11 H11 126.8 . . ?
C10 C11 C12 106.47(16) . . ?
C12 C11 H11 126.8 . . ?
N3 C12 C11 108.58(15) . . ?
N3 C12 C13 112.73(15) . . ?
C11 C12 C13 138.57(16) . . ?
N4 C13 C12 116.25(15) . . ?
N4 C13 H13 121.9 . . ?
C12 C13 H13 121.9 . . ?
C15 C14 N4 124.22(15) . . ?
C15 C14 C21 119.58(15) . . ?
C21 C14 N4 115.90(14) . . ?
C14 C15 H15 119.3 . . ?
C14 C15 C16 121.44(16) . . ?
C16 C15 H15 119.3 . . ?
C15 C16 C17 120.42(16) . . ?
C15 C16 C18 118.86(15) . . ?
C18 C16 C17 120.72(16) . . ?
C16 C17 H17A 109.5 . . ?
C16 C17 H17B 109.5 . . ?
C16 C17 H17C 109.5 . . ?
H17A C17 H17B 109.5 . . ?
H17A C17 H17C 109.5 . . ?
H17B C17 H17C 109.5 . . ?
C16 C18 C19 120.49(16) . . ?
C20 C18 C16 119.43(16) . . ?
C20 C18 C19 120.08(16) . . ?
C18 C19 H19A 109.5 . . ?
C18 C19 H19B 109.5 . . ?
C18 C19 H19C 109.5 . . ?
H19A C19 H19B 109.5 . . ?
H19A C19 H19C 109.5 . . ?
H19B C19 H19C 109.5 . . ?
C18 C20 H20 119.2 . . ?
C18 C20 C21 121.62(16) . . ?
C21 C20 H20 119.2 . . ?
C14 C21 N8 120.79(14) . . ?
C20 C21 N8 120.30(15) . . ?
C20 C21 C14 118.88(15) . . ?
N8 C22 H22 120.5 . . ?
N8 C22 C23 119.01(16) . . ?
C23 C22 H22 120.5 . . ?
N7 C23 C22 113.95(15) . . ?
N7 C23 C24 108.82(15) . . ?
C24 C23 C22 136.43(16) . . ?
C23 C24 H24 126.9 . . ?
C25 C24 C23 106.13(16) . . ?
C25 C24 H24 126.9 . . ?
C24 C25 H25 126.3 . . ?
C24 C25 C26 107.46(15) . . ?
C26 C25 H25 126.3 . . ?
N7 C26 C25 108.21(15) . . ?
N7 C26 C27 120.94(15) . . ?
C25 C26 C27 130.65(16) . . ?
C26 C27 C28 106.55(14) . . ?
C26 C27 C29 111.23(14) . . ?
C29 C27 C28 109.45(14) . . ?
C30 C27 C26 112.65(14) . . ?
C30 C27 C28 107.42(14) . . ?
C30 C27 C29 109.39(15) . . ?
C27 C28 H28A 109.5 . . ?
C27 C28 H28B 109.5 . . ?
C27 C28 H28C 109.5 . . ?
H28A C28 H28B 109.5 . . ?
H28A C28 H28C 109.5 . . ?
H28B C28 H28C 109.5 . . ?
C27 C29 H29A 109.5 . . ?
C27 C29 H29B 109.5 . . ?
C27 C29 H29C 109.5 . . ?
H29A C29 H29B 109.5 . . ?
H29A C29 H29C 109.5 . . ?
H29B C29 H29C 109.5 . . ?
N6 C30 C27 119.97(15) . . ?
N6 C30 C31 108.45(15) . . ?
C31 C30 C27 131.21(15) . . ?
C30 C31 H31 126.2 . . ?
C32 C31 C30 107.50(14) . . ?
C32 C31 H31 126.2 . . ?
C31 C32 H32 127.1 . . ?
C33 C32 C31 105.73(15) . . ?
C33 C32 H32 127.1 . . ?
N6 C33 C32 109.08(15) . . ?
N6 C33 C34 112.98(15) . . ?
C32 C33 C34 137.91(16) . . ?
N5 C34 C33 116.47(15) . . ?
N5 C34 H34 121.8 . . ?
C33 C34 H34 121.8 . . ?
C36 C35 N5 117.33(14) . . ?
C42 C35 N5 122.78(15) . . ?
C42 C35 C36 119.73(15) . . ?
C35 C36 N1 120.89(14) . . ?
C37 C36 N1 120.69(14) . . ?
C37 C36 C35 118.42(15) . . ?
C36 C37 H37 119.0 . . ?
C38 C37 C36 121.93(15) . . ?
C38 C37 H37 119.0 . . ?
C37 C38 C39 119.88(16) . . ?
C37 C38 C40 119.64(15) . . ?
C40 C38 C39 120.48(16) . . ?
C38 C39 H39A 109.5 . . ?
C38 C39 H39B 109.5 . . ?
C38 C39 H39C 109.5 . . ?
H39A C39 H39B 109.5 . . ?
H39A C39 H39C 109.5 . . ?
H39B C39 H39C 109.5 . . ?
C38 C40 C41 121.97(15) . . ?
C42 C40 C38 118.48(15) . . ?
C42 C40 C41 119.51(16) . . ?
C40 C41 H41A 109.5 . . ?
C40 C41 H41B 109.5 . . ?
C40 C41 H41C 109.5 . . ?
H41A C41 H41B 109.5 . . ?
H41A C41 H41C 109.5 . . ?
H41B C41 H41C 109.5 . . ?
C35 C42 H42 119.2 . . ?
C40 C42 C35 121.62(16) . . ?
C40 C42 H42 119.2 . . ?

loop_
_geom_bond_atom_site_label_1
_geom_bond_atom_site_label_2
_geom_bond_distance
_geom_bond_site_symmetry_2
_geom_bond_publ_flag
Cu1 N1 2.1022(14) . ?
Cu1 N2 1.8938(14) . ?
Cu1 N3 1.9119(15) . ?
Cu1 N4 1.9821(14) . ?
Cu2 N5 1.9981(14) . ?
Cu2 N6 1.9064(15) . ?
Cu2 N7 1.9037(14) . ?
Cu2 N8 2.0429(14) . ?
N1 C1 1.317(2) . ?
N1 C36 1.429(2) . ?
N2 C2 1.365(2) . ?
N2 C5 1.345(2) . ?
N3 C9 1.344(2) . ?
N3 C12 1.371(2) . ?
N4 C13 1.307(2) . ?
N4 C14 1.407(2) . ?
N5 C34 1.314(2) . ?
N5 C35 1.407(2) . ?
N6 C30 1.338(2) . ?
N6 C33 1.378(2) . ?
N7 C23 1.371(2) . ?
N7 C26 1.341(2) . ?
N8 C21 1.427(2) . ?
N8 C22 1.321(2) . ?
C1 H1 0.9300 . ?
C1 C2 1.417(2) . ?
C2 C3 1.403(2) . ?
C3 H3 0.9300 . ?
C3 C4 1.399(3) . ?
C4 H4 0.9300 . ?
C4 C5 1.409(2) . ?
C5 C6 1.522(2) . ?
C6 C7 1.538(3) . ?
C6 C8 1.545(3) . ?
C6 C9 1.521(2) . ?
C7 H7A 0.9600 . ?
C7 H7B 0.9600 . ?
C7 H7C 0.9600 . ?
C8 H8A 0.9600 . ?
C8 H8B 0.9600 . ?
C8 H8C 0.9600 . ?
C9 C10 1.411(2) . ?
C10 H10 0.9300 . ?
C10 C11 1.396(3) . ?
C11 H11 0.9300 . ?
C11 C12 1.400(2) . ?
C12 C13 1.423(2) . ?
C13 H13 0.9300 . ?
C14 C15 1.390(2) . ?
C14 C21 1.405(2) . ?
C15 H15 0.9300 . ?
C15 C16 1.392(2) . ?
C16 C17 1.508(2) . ?
C16 C18 1.410(2) . ?
C17 H17A 0.9600 . ?
C17 H17B 0.9600 . ?
C17 H17C 0.9600 . ?
C18 C19 1.505(2) . ?
C18 C20 1.388(2) . ?
C19 H19A 0.9600 . ?
C19 H19B 0.9600 . ?
C19 H19C 0.9600 . ?
C20 H20 0.9300 . ?
C20 C21 1.392(2) . ?
C22 H22 0.9300 . ?
C22 C23 1.410(2) . ?
C23 C24 1.401(2) . ?
C24 H24 0.9300 . ?
C24 C25 1.399(3) . ?
C25 H25 0.9300 . ?
C25 C26 1.414(2) . ?
C26 C27 1.518(2) . ?
C27 C28 1.553(2) . ?
C27 C29 1.533(2) . ?
C27 C30 1.517(2) . ?
C28 H28A 0.9600 . ?
C28 H28B 0.9600 . ?
C28 H28C 0.9600 . ?
C29 H29A 0.9600 . ?
C29 H29B 0.9600 . ?
C29 H29C 0.9600 . ?
C30 C31 1.416(2) . ?
C31 H31 0.9300 . ?
C31 C32 1.408(2) . ?
C32 H32 0.9300 . ?
C32 C33 1.402(2) . ?
C33 C34 1.416(2) . ?
C34 H34 0.9300 . ?
C35 C36 1.404(2) . ?
C35 C42 1.395(2) . ?
C36 C37 1.393(2) . ?
C37 H37 0.9300 . ?
C37 C38 1.390(2) . ?
C38 C39 1.511(2) . ?
C38 C40 1.407(2) . ?
C39 H39A 0.9600 . ?
C39 H39B 0.9600 . ?
C39 H39C 0.9600 . ?
C40 C41 1.504(3) . ?
C40 C42 1.395(2) . ?
C41 H41A 0.9600 . ?
C41 H41B 0.9600 . ?
C41 H41C 0.9600 . ?
C42 H42 0.9300 . ?
